data_7200450
loop_
_publ_author_name
'Koner, Rajesh'
'Goldberg, Israel'

_publ_section_title
;
 Supramolecular reactivity of naphthalene-1,4,5,8-tetracarboxylic acid
 towards transition metal ions: coordination polymers and discrete
 complexes with CuII, NiII and CoII
;
_journal_issue 2
_journal_name_full CrystEngComm
_journal_page_first 367
_journal_paper_doi 10.1039/b815885a
_journal_volume 11
_journal_year 2009
_chemical_formula_moiety 'C7 H8 Cu O7, 3(H2 O)'
_chemical_formula_sum 'C7 H14 Cu O10'
_chemical_formula_weight 321.72
_chemical_name_systematic
;
?
;
_space_group_IT_number 2
_symmetry_cell_setting triclinic
_symmetry_space_group_name_Hall '-P 1'
_symmetry_space_group_name_H-M 'P -1'
_atom_sites_solution_hydrogens geom
_atom_sites_solution_primary direct
_atom_sites_solution_secondary difmap
_audit_creation_method SHELXL-97
_cell_angle_alpha 83.6472(9)
_cell_angle_beta 76.7314(10)
_cell_angle_gamma 78.0218(17)
_cell_formula_units_Z 2
_cell_length_a 7.3697(2)
_cell_length_b 8.6305(2)
_cell_length_c 9.7369(3)
_cell_measurement_reflns_used 2043
_cell_measurement_temperature 110(2)
_cell_measurement_theta_max 28.16
_cell_measurement_theta_min 2.89
_cell_volume 588.36(3)
_computing_cell_refinement Denzo
_computing_data_collection 'Collect, Nonius B.V.'
_computing_data_reduction 'Denzo & Scalepack'
_computing_structure_refinement 'SHELXL-97 (Sheldrick, 1997)'
_computing_structure_solution SIR-97
_diffrn_ambient_temperature 110(2)
_diffrn_detector_area_resol_mean 12.8
_diffrn_measured_fraction_theta_full 0.974
_diffrn_measured_fraction_theta_max 0.974
_diffrn_measurement_device_type 'Nonius KappaCCD'
_diffrn_measurement_method '1 deg. \f and \w scans'
_diffrn_radiation_monochromator graphite
_diffrn_radiation_source 'fine-focus sealed tube'
_diffrn_radiation_type MoK\a
_diffrn_radiation_wavelength 0.71073
_diffrn_reflns_av_R_equivalents 0.0240
_diffrn_reflns_av_sigmaI/netI 0.0331
_diffrn_reflns_limit_h_max 9
_diffrn_reflns_limit_h_min 0
_diffrn_reflns_limit_k_max 11
_diffrn_reflns_limit_k_min -10
_diffrn_reflns_limit_l_max 12
_diffrn_reflns_limit_l_min -12
_diffrn_reflns_number 6347
_diffrn_reflns_theta_full 28.16
_diffrn_reflns_theta_max 28.16
_diffrn_reflns_theta_min 2.89
_diffrn_standards_number 0
_exptl_absorpt_coefficient_mu 1.902
_exptl_absorpt_correction_T_max 0.7023
_exptl_absorpt_correction_T_min 0.5993
_exptl_absorpt_correction_type multi-scan
_exptl_absorpt_process_details 'Blessing, 1995'
_exptl_crystal_colour blue
_exptl_crystal_density_diffrn 1.816
_exptl_crystal_density_method 'not measured'
_exptl_crystal_description prism
_exptl_crystal_F_000 330
_exptl_crystal_size_max 0.30
_exptl_crystal_size_mid 0.20
_exptl_crystal_size_min 0.20
_refine_diff_density_max 1.637
_refine_diff_density_min -1.022
_refine_diff_density_rms 0.140
_refine_ls_extinction_method none
_refine_ls_goodness_of_fit_ref 1.084
_refine_ls_hydrogen_treatment constr
_refine_ls_matrix_type full
_refine_ls_number_parameters 163
_refine_ls_number_reflns 2818
_refine_ls_number_restraints 0
_refine_ls_restrained_S_all 1.084
_refine_ls_R_factor_all 0.0526
_refine_ls_R_factor_gt 0.0480
_refine_ls_shift/su_max 0.001
_refine_ls_shift/su_mean 0.000
_refine_ls_structure_factor_coef Fsqd
_refine_ls_weighting_details 'calc w=1/[\s^2^(Fo^2^)+(0.0783P)^2^+1.6508P] where P=(Fo^2^+2Fc^2^)/3'
_refine_ls_weighting_scheme calc
_refine_ls_wR_factor_gt 0.1322
_refine_ls_wR_factor_ref 0.1367
_reflns_number_gt 2567
_reflns_number_total 2818
_reflns_threshold_expression >2sigma(I)
_cod_data_source_file b815885a.txt
_cod_data_source_block Compound-1(ra10)
_cod_database_code 7200450

loop_
_symmetry_equiv_pos_as_xyz
'x, y, z'
'-x, -y, -z'

loop_
_atom_site_label
_atom_site_type_symbol
_atom_site_fract_x
_atom_site_fract_y
_atom_site_fract_z
_atom_site_U_iso_or_equiv
_atom_site_adp_type
_atom_site_occupancy
_atom_site_symmetry_multiplicity
_atom_site_calc_flag
_atom_site_refinement_flags
_atom_site_disorder_assembly
_atom_site_disorder_group
Cu1 Cu 0.71071(5) 0.70692(4) 0.41837(4) 0.01272(15) Uani 1 1 d . . .
O2 O 0.7911(3) 0.4590(3) 0.3339(2) 0.0133(4) Uani 1 1 d . . .
C3 C 0.7379(4) 0.3914(4) 0.2466(3) 0.0106(5) Uani 1 1 d . . .
O4 O 0.7542(3) 0.2423(3) 0.2456(2) 0.0150(5) Uani 1 1 d . . .
C5 C 0.6659(4) 0.4899(3) 0.1245(3) 0.0097(5) Uani 1 1 d . . .
C6 C 0.5123(4) 0.4621(3) 0.0683(3) 0.0094(5) Uani 1 1 d . . .
C7 C 0.7781(4) 0.5950(4) 0.0541(3) 0.0107(5) Uani 1 1 d . . .
H7 H 0.8734 0.6180 0.0956 0.013 Uiso 1 1 calc R . .
C8 C 0.7543(4) 0.6690(4) -0.0784(3) 0.0117(6) Uani 1 1 d . . .
H8 H 0.8331 0.7416 -0.1249 0.014 Uiso 1 1 calc R . .
C9 C 0.6174(4) 0.6373(3) -0.1415(3) 0.0100(5) Uani 1 1 d . . .
C10 C 0.6339(4) 0.7007(4) -0.2934(3) 0.0108(5) Uani 1 1 d . . .
O11 O 0.6526(3) 0.5986(3) -0.3842(2) 0.0113(4) Uani 1 1 d . . .
O12 O 0.6459(3) 0.8432(3) -0.3261(2) 0.0157(5) Uani 1 1 d . . .
O13 O 0.9861(4) 0.6897(4) 0.4260(3) 0.0307(6) Uani 1 1 d . . .
H13A H 1.0143 0.7984 0.4040 0.037 Uiso 1 1 d R . .
H13B H 1.0052 0.6400 0.5216 0.037 Uiso 1 1 d R . .
O14 O 0.4358(4) 0.7286(3) 0.4148(3) 0.0264(6) Uani 1 1 d . . .
H14A H 0.4068 0.6147 0.4170 0.032 Uiso 1 1 d R . .
H14B H 0.4095 0.7847 0.3205 0.032 Uiso 1 1 d R . .
O15 O 0.7403(4) 0.8757(4) 0.2576(3) 0.0290(6) Uani 1 1 d . . .
H15A H 0.8758 0.8573 0.1999 0.035 Uiso 1 1 d R . .
H15B H 0.6584 0.8662 0.1882 0.035 Uiso 1 1 d R . .
O16 O 0.1122(4) 0.8574(3) 0.0323(3) 0.0226(5) Uani 1 1 d . . .
H16A H 0.1563 0.8164 -0.0572 0.027 Uiso 1 1 d R . .
H16B H 0.1883 0.8873 0.0863 0.027 Uiso 1 1 d R . .
O17 O 0.4033(4) 0.9371(3) 0.1262(3) 0.0214(5) Uani 1 1 d . . .
H17A H 0.3689 1.0213 0.1914 0.026 Uiso 1 1 d R . .
H17B H 0.4679 0.9899 0.0353 0.026 Uiso 1 1 d R . .
O18 O 0.0191(6) 0.0308(5) 0.3577(7) 0.0762(17) Uani 1 1 d . . .
H18A H -0.0845 0.1126 0.3377 0.091 Uiso 1 1 d R . .
H18B H 0.1243 0.0798 0.3649 0.091 Uiso 1 1 d R . .

loop_
_atom_site_aniso_label
_atom_site_aniso_U_11
_atom_site_aniso_U_22
_atom_site_aniso_U_33
_atom_site_aniso_U_23
_atom_site_aniso_U_13
_atom_site_aniso_U_12
Cu1 0.0092(2) 0.0144(2) 0.0141(2) 0.00389(15) -0.00335(14) -0.00272(14)
O2 0.0154(10) 0.0149(11) 0.0102(10) -0.0016(8) -0.0050(8) -0.0010(8)
C3 0.0074(12) 0.0149(14) 0.0076(12) -0.0003(10) 0.0000(10) 0.0004(10)
O4 0.0180(11) 0.0111(10) 0.0163(11) 0.0007(8) -0.0080(9) 0.0005(8)
C5 0.0085(12) 0.0116(13) 0.0083(12) -0.0021(10) -0.0024(10) 0.0010(10)
C6 0.0091(12) 0.0095(13) 0.0085(13) -0.0028(10) -0.0011(10) 0.0009(10)
C7 0.0102(13) 0.0132(13) 0.0087(13) -0.0011(10) -0.0036(10) -0.0001(10)
C8 0.0105(13) 0.0130(13) 0.0104(13) 0.0007(10) -0.0003(10) -0.0025(10)
C9 0.0110(13) 0.0100(13) 0.0083(13) -0.0015(10) -0.0021(10) 0.0001(10)
C10 0.0090(13) 0.0137(14) 0.0099(13) 0.0014(10) -0.0029(10) -0.0025(10)
O11 0.0127(10) 0.0147(10) 0.0063(9) -0.0003(8) -0.0022(8) -0.0022(8)
O12 0.0220(12) 0.0140(11) 0.0107(10) 0.0010(8) -0.0023(9) -0.0046(9)
O13 0.0231(14) 0.0302(15) 0.0388(16) 0.0074(12) -0.0088(12) -0.0075(11)
O14 0.0195(13) 0.0303(15) 0.0287(14) 0.0050(11) -0.0070(11) -0.0045(11)
O15 0.0273(14) 0.0321(15) 0.0254(14) 0.0036(11) -0.0045(11) -0.0049(11)
O16 0.0171(12) 0.0278(14) 0.0224(12) -0.0105(10) -0.0015(10) -0.0017(10)
O17 0.0224(12) 0.0219(12) 0.0195(12) -0.0040(10) -0.0065(10) 0.0002(10)
O18 0.044(2) 0.040(2) 0.156(5) 0.040(3) -0.056(3) -0.0209(17)

loop_
_atom_type_symbol
_atom_type_description
_atom_type_scat_dispersion_real
_atom_type_scat_dispersion_imag
_atom_type_scat_source
C C 0.0033 0.0016 'International Tables Vol C Tables 4.2.6.8 and 6.1.1.4'
H H 0.0000 0.0000 'International Tables Vol C Tables 4.2.6.8 and 6.1.1.4'
O O 0.0106 0.0060 'International Tables Vol C Tables 4.2.6.8 and 6.1.1.4'
Cu Cu 0.3201 1.2651 'International Tables Vol C Tables 4.2.6.8 and 6.1.1.4'

loop_
_geom_angle_atom_site_label_1
_geom_angle_atom_site_label_2
_geom_angle_atom_site_label_3
_geom_angle
_geom_angle_site_symmetry_1
_geom_angle_site_symmetry_3
_geom_angle_publ_flag
O14 Cu1 O13 178.39(12) . . ?
O14 Cu1 O15 90.44(12) . . ?
O13 Cu1 O15 89.59(12) . . ?
O14 Cu1 O11 87.81(10) . 1_556 ?
O13 Cu1 O11 91.66(11) . 1_556 ?
O15 Cu1 O11 161.97(11) . 1_556 ?
O14 Cu1 O2 93.51(10) . . ?
O13 Cu1 O2 87.98(11) . . ?
O15 Cu1 O2 110.65(10) . . ?
O11 Cu1 O2 87.37(8) 1_556 . ?
C3 O2 Cu1 134.9(2) . . ?
O2 C3 O4 124.5(3) . . ?
O2 C3 C5 119.1(3) . . ?
O4 C3 C5 116.1(3) . . ?
C7 C5 C6 120.2(3) . . ?
C7 C5 C3 114.6(3) . . ?
C6 C5 C3 124.4(3) . . ?
C9 C6 C5 122.8(3) 2_665 . ?
C9 C6 C6 118.6(3) 2_665 2_665 ?
C5 C6 C6 118.6(3) . 2_665 ?
C5 C7 C8 121.2(3) . . ?
C5 C7 H7 119.4 . . ?
C8 C7 H7 119.4 . . ?
C9 C8 C7 120.6(3) . . ?
C9 C8 H8 119.7 . . ?
C7 C8 H8 119.7 . . ?
C8 C9 C6 120.4(3) . 2_665 ?
C8 C9 C10 114.1(3) . . ?
C6 C9 C10 125.2(3) 2_665 . ?
O12 C10 O11 123.6(3) . . ?
O12 C10 C9 119.8(3) . . ?
O11 C10 C9 116.2(3) . . ?
C10 O11 Cu1 108.56(19) . 1_554 ?
Cu1 O13 H13A 106.5 . . ?
Cu1 O13 H13B 108.6 . . ?
H13A O13 H13B 114.8 . . ?
Cu1 O14 H14A 108.0 . . ?
Cu1 O14 H14B 110.2 . . ?
H14A O14 H14B 105.7 . . ?
Cu1 O15 H15A 110.2 . . ?
Cu1 O15 H15B 110.0 . . ?
H15A O15 H15B 104.9 . . ?
H16A O16 H16B 125.3 . . ?
H17A O17 H17B 103.0 . . ?
H18A O18 H18B 109.2 . . ?

loop_
_geom_bond_atom_site_label_1
_geom_bond_atom_site_label_2
_geom_bond_distance
_geom_bond_site_symmetry_2
_geom_bond_publ_flag
Cu1 O14 2.004(3) . ?
Cu1 O13 2.022(3) . ?
Cu1 O15 2.022(3) . ?
Cu1 O11 2.036(2) 1_556 ?
Cu1 O2 2.291(2) . ?
O2 C3 1.255(4) . ?
C3 O4 1.268(4) . ?
C3 C5 1.515(4) . ?
C5 C7 1.375(4) . ?
C5 C6 1.437(4) . ?
C6 C9 1.432(4) 2_665 ?
C6 C6 1.448(6) 2_665 ?
C7 C8 1.406(4) . ?
C7 H7 0.9500 . ?
C8 C9 1.380(4) . ?
C8 H8 0.9500 . ?
C9 C6 1.432(4) 2_665 ?
C9 C10 1.506(4) . ?
C10 O12 1.252(4) . ?
C10 O11 1.282(4) . ?
O11 Cu1 2.036(2) 1_554 ?
O13 H13A 0.9921 . ?
O13 H13B 1.0087 . ?
O14 H14A 1.0450 . ?
O14 H14B 1.0289 . ?
O15 H15A 1.0170 . ?
O15 H15B 1.0233 . ?
O16 H16A 0.9389 . ?
O16 H16B 0.9397 . ?
O17 H17A 0.9729 . ?
O17 H17B 1.0128 . ?
O18 H18A 0.9663 . ?
O18 H18B 0.9764 . ?

loop_
_geom_hbond_atom_site_label_D
_geom_hbond_atom_site_label_H
_geom_hbond_atom_site_label_A
_geom_hbond_distance_DH
_geom_hbond_distance_HA
_geom_hbond_distance_DA
_geom_hbond_angle_DHA
_geom_hbond_site_symmetry_A
O13 H13A O18 0.99 2.01 2.993(5) 169.1 1_665
O13 H13B O2 1.01 2.27 3.167(4) 148.1 2_766
O14 H14A O11 1.05 2.05 3.086(4) 169.7 2_665
O14 H14B O17 1.03 2.19 3.194(4) 166.2 .
O15 H15A O16 1.02 2.10 3.080(4) 162.1 1_655
O15 H15B O17 1.02 2.06 2.974(4) 147.8 .
O16 H16A O4 0.94 1.89 2.823(3) 173.5 2_665
O16 H16B O17 0.94 1.86 2.751(4) 157.8 .
O17 H17A O12 0.97 1.82 2.779(3) 166.9 2_675
O17 H17B O17 1.01 1.76 2.774(5) 174.1 2_675
O18 H18A O4 0.97 1.78 2.719(4) 161.7 1_455
